data_7120709
loop_
_publ_author_name
'Kreki\'c, Kristijan'
'Klintuch, Dieter'
'Pietschnig, Rudolf'

_publ_section_title
;
 Facile access to efficiently luminescent Ln3+ phosphonic ester
 coordination polymers (Ln = Eu, Tb, Dy)
;
_journal_name_full 'Chem. Commun.'
_journal_paper_doi 10.1039/C7CC06621J
_journal_year 2017
_chemical_formula_sum 'C39 H60 N3 O18 P3 Tb'
_chemical_formula_weight 1110.73
_space_group_crystal_system monoclinic
_space_group_IT_number 14
_space_group_name_Hall '-P 2yn'
_space_group_name_H-M_alt 'P 1 21/n 1'
_symmetry_space_group_name_Hall '-P 2yn'
_symmetry_space_group_name_H-M 'P 1 21/n 1'
_atom_sites_solution_hydrogens geom
_audit_creation_method SHELXL-2014/7
_audit_update_record
;
2017-07-14 deposited with the CCDC.
2017-09-01 downloaded from the CCDC.
;
_cell_angle_alpha 90
_cell_angle_beta 104.281(3)
_cell_angle_gamma 90
_cell_formula_units_Z 4
_cell_length_a 16.4639(6)
_cell_length_b 13.4794(3)
_cell_length_c 22.5915(8)
_cell_measurement_reflns_used 20456
_cell_measurement_temperature 100(2)
_cell_measurement_theta_max 26.14
_cell_measurement_theta_min 1.51
_cell_volume 4858.7(3)
_computing_structure_refinement 'SHELXL-2014/7 (Sheldrick, 2014)'
_diffrn_ambient_temperature 100
_diffrn_detector 'image plate (34 cm diameter)'
_diffrn_detector_area_resol_mean 6.67
_diffrn_detector_type STOE
_diffrn_measured_fraction_theta_full 0.998
_diffrn_measured_fraction_theta_max 0.985
_diffrn_measurement_details ' 134 frames, detector distance = 130 mm'
_diffrn_measurement_device '2-circle goniometer'
_diffrn_measurement_device_type 'STOE IPDS 2'
_diffrn_measurement_method 'rotation method'
_diffrn_radiation_collimation '1.2, 0.6 mm diameter, multiple pinhole'
_diffrn_radiation_monochromator 'plane graphite'
_diffrn_radiation_polarisn_norm 270
_diffrn_radiation_type 'Mo K\a'
_diffrn_radiation_wavelength 0.71073
_diffrn_reflns_av_R_equivalents 0.0560
_diffrn_reflns_av_unetI/netI 0.0648
_diffrn_reflns_Laue_measured_fraction_full 0.998
_diffrn_reflns_Laue_measured_fraction_max 0.985
_diffrn_reflns_limit_h_max 20
_diffrn_reflns_limit_h_min -19
_diffrn_reflns_limit_k_max 14
_diffrn_reflns_limit_k_min -16
_diffrn_reflns_limit_l_max 27
_diffrn_reflns_limit_l_min -27
_diffrn_reflns_number 22107
_diffrn_reflns_point_group_measured_fraction_full 0.998
_diffrn_reflns_point_group_measured_fraction_max 0.985
_diffrn_reflns_theta_full 25.242
_diffrn_reflns_theta_max 25.726
_diffrn_reflns_theta_min 1.755
_diffrn_source 'Genix Mo HF'
_diffrn_source_current 1.000
_diffrn_source_power 0.050
_diffrn_source_voltage 50
_exptl_absorpt_coefficient_mu 1.627
_exptl_absorpt_correction_T_max 0.9710
_exptl_absorpt_correction_T_min 0.8897
_exptl_absorpt_correction_type integration
_exptl_absorpt_process_details 'X-red ver. 1.58 (Stoe & Cie. 2012)'
_exptl_crystal_colour colorless
_exptl_crystal_density_diffrn 1.518
_exptl_crystal_description plate
_exptl_crystal_F_000 2276
_exptl_crystal_size_max 0.050
_exptl_crystal_size_mid 0.050
_exptl_crystal_size_min 0.040
_refine_diff_density_max 1.110
_refine_diff_density_min -1.750
_refine_diff_density_rms 0.122
_refine_ls_extinction_method none
_refine_ls_goodness_of_fit_ref 1.030
_refine_ls_hydrogen_treatment constr
_refine_ls_matrix_type full
_refine_ls_number_parameters 577
_refine_ls_number_reflns 9122
_refine_ls_number_restraints 0
_refine_ls_restrained_S_all 1.030
_refine_ls_R_factor_all 0.0935
_refine_ls_R_factor_gt 0.0601
_refine_ls_shift/su_max 0.000
_refine_ls_shift/su_mean 0.000
_refine_ls_structure_factor_coef Fsqd
_refine_ls_weighting_details 'w=1/[\s^2^(Fo^2^)+(0.0908P)^2^+4.8387P] where P=(Fo^2^+2Fc^2^)/3'
_refine_ls_weighting_scheme calc
_refine_ls_wR_factor_gt 0.1457
_refine_ls_wR_factor_ref 0.1635
_reflns_Friedel_coverage 0.000
_reflns_number_gt 6262
_reflns_number_total 9122
_reflns_threshold_expression 'I > 2\s(I)'
_cod_data_source_file c7cc06621j2.cif
_cod_data_source_block TbL5
_cod_database_code 7120709
_shelx_shelxl_version_number 2014/7
_shelx_space_group_comment
;
The symmetry employed for this shelxl refinement is uniquely defined
by the following loop, which should always be used as a source of
symmetry information in preference to the above space-group names.
They are only intended as comments.
;
_shelx_estimated_absorpt_t_min 0.923
_shelx_estimated_absorpt_t_max 0.938

loop_
_space_group_symop_operation_xyz
'x, y, z'
'-x+1/2, y+1/2, -z+1/2'
'-x, -y, -z'
'x-1/2, -y-1/2, z-1/2'

loop_
_atom_site_label
_atom_site_type_symbol
_atom_site_fract_x
_atom_site_fract_y
_atom_site_fract_z
_atom_site_U_iso_or_equiv
_atom_site_adp_type
_atom_site_occupancy
_atom_site_site_symmetry_order
_atom_site_calc_flag
_atom_site_refinement_flags_posn
_atom_site_refinement_flags_adp
Tb1 Tb 0.49197(2) 0.23330(3) 0.19976(2) 0.04313(13) Uani 1 1 d . .
N111 N 0.6721(4) 0.2248(5) 0.2377(3) 0.0593(18) Uani 1 1 d . .
N112 N 0.5051(4) 0.1846(5) 0.0777(3) 0.0461(14) Uani 1 1 d . .
N113 N 0.3122(4) 0.2308(5) 0.1762(3) 0.0533(15) Uani 1 1 d . .
O11 O 0.5295(4) 0.2804(4) 0.3020(2) 0.0549(14) Uani 1 1 d . .
O12 O 0.6067(3) 0.3190(4) 0.4111(2) 0.0550(14) Uani 1 1 d . .
O13 O 0.4838(3) 0.4175(4) 0.3650(2) 0.0553(13) Uani 1 1 d . .
O14 O 0.9644(3) 1.0958(3) 0.6853(2) 0.0457(12) Uani 1 1 d . .
O15 O 0.9151(3) 0.9188(4) 0.6651(2) 0.0490(12) Uani 1 1 d . .
O16 O 1.0155(3) 0.9818(4) 0.6107(2) 0.0495(12) Uani 1 1 d . .
O21 O 0.4573(3) 0.0764(3) 0.22769(19) 0.0453(11) Uani 1 1 d . .
O22 O 0.4952(3) -0.1041(4) 0.2421(2) 0.0539(13) Uani 1 1 d . .
O23 O 0.3668(3) -0.0586(4) 0.16297(19) 0.0436(11) Uani 1 1 d . .
O111 O 0.6322(3) 0.2964(4) 0.2065(3) 0.0569(14) Uani 1 1 d . .
O112 O 0.7462(4) 0.2303(5) 0.2610(4) 0.097(3) Uani 1 1 d . .
O113 O 0.6278(3) 0.1508(4) 0.2457(2) 0.0534(13) Uani 1 1 d . .
O114 O 0.5202(3) 0.1224(4) 0.1217(2) 0.0501(12) Uani 1 1 d . .
O115 O 0.5038(4) 0.1603(4) 0.0256(2) 0.0594(14) Uani 1 1 d . .
O116 O 0.4923(3) 0.2719(4) 0.0921(2) 0.0485(12) Uani 1 1 d . .
O117 O 0.3497(3) 0.2185(4) 0.1347(2) 0.0477(12) Uani 1 1 d . .
O118 O 0.2356(4) 0.2202(6) 0.1661(3) 0.082(2) Uani 1 1 d . .
O119 O 0.3557(4) 0.2527(4) 0.2287(2) 0.0572(14) Uani 1 1 d . .
P11 P 0.55630(13) 0.36002(15) 0.34834(8) 0.0488(5) Uani 1 1 d . .
P12 P 0.94307(12) 1.01640(14) 0.63858(8) 0.0444(4) Uani 1 1 d . .
P21 P 0.42463(11) -0.02602(14) 0.22533(7) 0.0409(4) Uani 1 1 d . .
C11 C 0.6498(5) 0.5399(6) 0.3626(3) 0.0481(18) Uani 1 1 d . .
C12 C 0.7321(6) 0.5611(8) 0.3746(4) 0.075(3) Uani 1 1 d . .
H12 H 0.7683 0.5187 0.3593 0.090 Uiso 1 1 calc R U
C13 C 0.7654(5) 0.6437(7) 0.4090(4) 0.070(3) Uani 1 1 d . .
H13 H 0.8242 0.6545 0.4179 0.084 Uiso 1 1 calc R U
C14 C 0.7170(4) 0.7097(5) 0.4304(3) 0.0441(17) Uani 1 1 d . .
C15 C 0.6331(6) 0.6846(8) 0.4206(5) 0.079(3) Uani 1 1 d . .
H15 H 0.5972 0.7258 0.4369 0.095 Uiso 1 1 calc R U
C16 C 0.6002(6) 0.6012(8) 0.3875(5) 0.078(3) Uani 1 1 d . .
H16 H 0.5425 0.5860 0.3820 0.094 Uiso 1 1 calc R U
C17 C 0.7523(4) 0.8003(5) 0.4641(3) 0.0401(15) Uani 1 1 d . .
C18 C 0.8302(5) 0.8366(5) 0.4616(3) 0.0462(17) Uani 1 1 d . .
H18 H 0.8602 0.8049 0.4360 0.055 Uiso 1 1 calc R U
C19 C 0.8650(5) 0.9178(5) 0.4955(3) 0.0446(16) Uani 1 1 d . .
H19 H 0.9186 0.9406 0.4929 0.054 Uiso 1 1 calc R U
C110 C 0.8238(4) 0.9675(5) 0.5336(3) 0.0420(16) Uani 1 1 d . .
C111 C 0.7443(5) 0.9342(6) 0.5340(3) 0.0485(17) Uani 1 1 d . .
H111 H 0.7131 0.9684 0.5579 0.058 Uiso 1 1 calc R U
C112 C 0.7097(5) 0.8524(6) 0.5005(3) 0.0516(19) Uani 1 1 d . .
H112 H 0.6553 0.8309 0.5022 0.062 Uiso 1 1 calc R U
C21 C 0.4008(4) -0.0309(6) 0.3419(3) 0.0467(17) Uani 1 1 d . .
C22 C 0.4138(6) -0.1112(7) 0.3810(3) 0.060(2) Uani 1 1 d . .
H22 H 0.3965 -0.1755 0.3657 0.072 Uiso 1 1 calc R U
C23 C 0.4519(6) -0.0989(6) 0.4425(3) 0.060(2) Uani 1 1 d . .
H23 H 0.4591 -0.1550 0.4687 0.072 Uiso 1 1 calc R U
C24 C 0.4798(4) -0.0072(6) 0.4667(3) 0.0470(17) Uani 1 1 d . .
C25 C 0.4647(5) 0.0732(6) 0.4272(3) 0.0485(17) Uani 1 1 d . .
H25 H 0.4809 0.1377 0.4426 0.058 Uiso 1 1 calc R U
C26 C 0.4262(5) 0.0613(7) 0.3656(3) 0.0509(18) Uani 1 1 d . .
H26 H 0.4174 0.1176 0.3395 0.061 Uiso 1 1 calc R U
C27 C 0.3571(5) -0.0440(6) 0.2745(3) 0.0507(19) Uani 1 1 d . .
H27A H 0.3101 0.0039 0.2634 0.061 Uiso 1 1 calc R U
H27B H 0.3331 -0.1116 0.2681 0.061 Uiso 1 1 calc R U
C28 C 0.5857(5) -0.0791(8) 0.2643(4) 0.067(2) Uani 1 1 d . .
H28 H 0.5892 -0.0087 0.2787 0.080 Uiso 1 1 calc R U
C29 C 0.6208(7) -0.1397(11) 0.3162(5) 0.106(4) Uani 1 1 d . .
H29A H 0.5892 -0.1300 0.3472 0.158 Uiso 1 1 calc R U
H29B H 0.6178 -0.2095 0.3038 0.158 Uiso 1 1 calc R U
H29C H 0.6795 -0.1210 0.3331 0.158 Uiso 1 1 calc R U
C113 C 0.6144(5) 0.4539(6) 0.3214(3) 0.0523(19) Uani 1 1 d . .
H11A H 0.6618 0.4210 0.3096 0.063 Uiso 1 1 calc R U
H11B H 0.5777 0.4818 0.2836 0.063 Uiso 1 1 calc R U
C114 C 0.6843(5) 0.2623(6) 0.4163(4) 0.0535(19) Uani 1 1 d . .
H114 H 0.7069 0.2768 0.3800 0.064 Uiso 1 1 calc R U
C115 C 0.7453(7) 0.3022(9) 0.4735(5) 0.105(4) Uani 1 1 d . .
H11C H 0.7990 0.2673 0.4798 0.157 Uiso 1 1 calc R U
H11D H 0.7541 0.3734 0.4686 0.157 Uiso 1 1 calc R U
H11E H 0.7221 0.2917 0.5090 0.157 Uiso 1 1 calc R U
C116 C 0.6682(6) 0.1536(7) 0.4185(4) 0.067(2) Uani 1 1 d . .
H11F H 0.7207 0.1172 0.4220 0.101 Uiso 1 1 calc R U
H11G H 0.6460 0.1388 0.4540 0.101 Uiso 1 1 calc R U
H11H H 0.6274 0.1334 0.3811 0.101 Uiso 1 1 calc R U
C117 C 0.4124(9) 0.3681(10) 0.3837(6) 0.112(5) Uani 1 1 d . .
H117 H 0.4159 0.2945 0.3795 0.134 Uiso 1 1 calc R U
C118 C 0.3344(7) 0.4050(12) 0.3448(6) 0.120(5) Uani 1 1 d . .
H11I H 0.3303 0.3848 0.3025 0.180 Uiso 1 1 calc R U
H11J H 0.2870 0.3775 0.3584 0.180 Uiso 1 1 calc R U
H11K H 0.3333 0.4776 0.3472 0.180 Uiso 1 1 calc R U
C119 C 0.4229(9) 0.394(2) 0.4449(7) 0.217(14) Uani 1 1 d . .
H11L H 0.4763 0.3670 0.4689 0.325 Uiso 1 1 calc R U
H11M H 0.4231 0.4661 0.4488 0.325 Uiso 1 1 calc R U
H11N H 0.3768 0.3660 0.4600 0.325 Uiso 1 1 calc R U
C120 C 0.8628(4) 1.0537(5) 0.5731(3) 0.0423(16) Uani 1 1 d . .
H12A H 0.8185 1.0896 0.5871 0.051 Uiso 1 1 calc R U
H12B H 0.8872 1.1002 0.5483 0.051 Uiso 1 1 calc R U
C121 C 0.8686(10) 0.9118(8) 0.7113(5) 0.098(4) Uani 1 1 d . .
H121 H 0.8522 0.9789 0.7231 0.118 Uiso 1 1 calc R U
C122 C 0.7953(7) 0.8483(13) 0.6905(5) 0.113(5) Uani 1 1 d . .
H12C H 0.7644 0.8443 0.7224 0.170 Uiso 1 1 calc R U
H12D H 0.7588 0.8763 0.6533 0.170 Uiso 1 1 calc R U
H12E H 0.8133 0.7817 0.6819 0.170 Uiso 1 1 calc R U
C123 C 0.9260(12) 0.8599(17) 0.7652(6) 0.196(11) Uani 1 1 d . .
H12F H 0.8973 0.8530 0.7982 0.294 Uiso 1 1 calc R U
H12G H 0.9405 0.7940 0.7526 0.294 Uiso 1 1 calc R U
H12H H 0.9772 0.8991 0.7796 0.294 Uiso 1 1 calc R U
C124 C 1.0853(5) 0.9164(6) 0.6420(3) 0.0518(19) Uani 1 1 d . .
H124 H 1.0704 0.8837 0.6777 0.062 Uiso 1 1 calc R U
C125 C 1.0946(5) 0.8380(7) 0.5960(4) 0.064(2) Uani 1 1 d . .
H12I H 1.1403 0.7928 0.6147 0.095 Uiso 1 1 calc R U
H12J H 1.0422 0.8005 0.5831 0.095 Uiso 1 1 calc R U
H12K H 1.1072 0.8701 0.5604 0.095 Uiso 1 1 calc R U
C126 C 1.1626(5) 0.9777(6) 0.6643(4) 0.059(2) Uani 1 1 d . .
H12L H 1.2090 0.9349 0.6851 0.088 Uiso 1 1 calc R U
H12M H 1.1772 1.0104 0.6295 0.088 Uiso 1 1 calc R U
H12N H 1.1524 1.0281 0.6929 0.088 Uiso 1 1 calc R U
C210 C 0.6255(5) -0.0838(7) 0.2124(4) 0.069(2) Uani 1 1 d . .
H21A H 0.5959 -0.0393 0.1799 0.103 Uiso 1 1 calc R U
H21B H 0.6843 -0.0634 0.2261 0.103 Uiso 1 1 calc R U
H21C H 0.6226 -0.1519 0.1968 0.103 Uiso 1 1 calc R U
C211 C 0.3991(5) -0.0705(6) 0.1075(3) 0.0449(16) Uani 1 1 d . .
H211 H 0.4579 -0.0452 0.1161 0.054 Uiso 1 1 calc R U
C212 C 0.3448(5) -0.0102(6) 0.0575(3) 0.058(2) Uani 1 1 d . .
H21D H 0.3648 -0.0168 0.0203 0.088 Uiso 1 1 calc R U
H21E H 0.2868 -0.0339 0.0497 0.088 Uiso 1 1 calc R U
H21F H 0.3471 0.0596 0.0699 0.088 Uiso 1 1 calc R U
C213 C 0.3985(5) -0.1791(6) 0.0935(3) 0.0537(19) Uani 1 1 d . .
H21G H 0.4196 -0.1895 0.0570 0.081 Uiso 1 1 calc R U
H21H H 0.4345 -0.2142 0.1282 0.081 Uiso 1 1 calc R U
H21I H 0.3412 -0.2045 0.0862 0.081 Uiso 1 1 calc R U

loop_
_atom_site_aniso_label
_atom_site_aniso_U_11
_atom_site_aniso_U_22
_atom_site_aniso_U_33
_atom_site_aniso_U_23
_atom_site_aniso_U_13
_atom_site_aniso_U_12
Tb1 0.0465(2) 0.0408(2) 0.03771(18) -0.00111(14) 0.00214(13) -0.00137(16)
N111 0.055(4) 0.038(4) 0.074(4) 0.003(3) -0.005(3) -0.003(3)
N112 0.038(3) 0.052(4) 0.048(3) -0.007(3) 0.011(3) -0.003(3)
N113 0.050(4) 0.059(4) 0.051(4) -0.001(3) 0.013(3) 0.003(3)
O11 0.076(3) 0.043(3) 0.037(2) -0.001(2) -0.004(2) -0.002(3)
O12 0.062(3) 0.055(3) 0.039(2) -0.003(2) -0.004(2) 0.011(3)
O13 0.049(3) 0.048(3) 0.067(3) 0.002(2) 0.011(3) -0.005(2)
O14 0.060(3) 0.033(3) 0.039(2) 0.0006(19) 0.003(2) -0.001(2)
O15 0.067(3) 0.034(3) 0.051(3) 0.000(2) 0.023(2) 0.001(2)
O16 0.046(3) 0.056(3) 0.044(2) 0.010(2) 0.007(2) 0.009(2)
O21 0.057(3) 0.039(3) 0.038(2) 0.0021(19) 0.008(2) -0.015(2)
O22 0.049(3) 0.057(3) 0.049(3) 0.003(2) 0.000(2) 0.005(2)
O23 0.046(3) 0.049(3) 0.033(2) -0.006(2) 0.006(2) -0.001(2)
O111 0.048(3) 0.041(3) 0.072(3) 0.008(2) -0.003(3) -0.008(2)
O112 0.043(3) 0.069(4) 0.152(7) 0.034(4) -0.024(4) -0.015(3)
O113 0.054(3) 0.036(3) 0.063(3) 0.007(2) 0.001(2) -0.008(2)
O114 0.053(3) 0.045(3) 0.051(3) 0.000(2) 0.013(2) 0.005(2)
O115 0.077(4) 0.060(4) 0.046(3) -0.007(2) 0.025(3) -0.002(3)
O116 0.061(3) 0.040(3) 0.045(3) 0.001(2) 0.014(2) 0.009(2)
O117 0.047(3) 0.050(3) 0.044(3) 0.002(2) 0.006(2) 0.002(2)
O118 0.039(3) 0.124(6) 0.084(4) 0.024(4) 0.016(3) 0.010(3)
O119 0.071(3) 0.059(4) 0.045(3) -0.007(2) 0.020(3) 0.004(3)
P11 0.0565(11) 0.0423(11) 0.0402(9) -0.0017(8) -0.0025(8) -0.0025(9)
P12 0.0493(10) 0.0426(10) 0.0388(9) 0.0007(7) 0.0060(8) 0.0010(8)
P21 0.0440(9) 0.0460(10) 0.0305(8) -0.0017(7) 0.0049(7) -0.0041(8)
C11 0.055(4) 0.046(4) 0.038(3) -0.004(3) 0.002(3) -0.006(3)
C12 0.054(5) 0.078(7) 0.088(6) -0.040(5) 0.010(5) 0.001(5)
C13 0.051(5) 0.059(6) 0.095(6) -0.031(5) 0.011(4) -0.010(4)
C14 0.049(4) 0.049(4) 0.030(3) 0.001(3) 0.001(3) 0.001(3)
C15 0.073(6) 0.074(7) 0.104(7) -0.048(6) 0.051(5) -0.026(5)
C16 0.058(5) 0.078(7) 0.105(7) -0.031(6) 0.033(5) -0.020(5)
C17 0.043(4) 0.041(4) 0.033(3) 0.000(3) 0.004(3) 0.003(3)
C18 0.053(4) 0.046(4) 0.040(3) -0.004(3) 0.011(3) 0.000(3)
C19 0.046(4) 0.042(4) 0.048(4) -0.003(3) 0.016(3) -0.008(3)
C110 0.040(4) 0.042(4) 0.039(3) 0.005(3) 0.000(3) 0.003(3)
C111 0.046(4) 0.054(5) 0.046(4) -0.009(3) 0.012(3) 0.000(3)
C112 0.038(4) 0.059(5) 0.054(4) -0.014(4) 0.005(3) -0.006(3)
C21 0.042(4) 0.057(5) 0.041(4) -0.009(3) 0.009(3) -0.006(3)
C22 0.074(5) 0.064(5) 0.040(4) -0.008(4) 0.009(4) -0.019(4)
C23 0.078(6) 0.058(5) 0.039(4) -0.005(3) 0.008(4) -0.012(4)
C24 0.039(4) 0.062(5) 0.041(4) -0.004(3) 0.010(3) -0.006(3)
C25 0.052(4) 0.051(5) 0.042(4) -0.002(3) 0.012(3) -0.008(3)
C26 0.053(4) 0.070(5) 0.031(3) 0.003(3) 0.012(3) -0.004(4)
C27 0.050(4) 0.063(5) 0.037(3) -0.008(3) 0.007(3) -0.016(4)
C28 0.048(4) 0.096(7) 0.048(4) 0.006(4) -0.005(4) 0.002(4)
C29 0.070(6) 0.162(13) 0.071(6) 0.035(7) -0.009(5) -0.006(7)
C113 0.057(4) 0.049(5) 0.048(4) -0.003(3) 0.008(3) -0.007(4)
C114 0.048(4) 0.057(5) 0.050(4) -0.001(3) 0.001(3) -0.004(4)
C115 0.095(8) 0.097(8) 0.087(7) -0.028(6) -0.043(6) 0.016(7)
C116 0.067(5) 0.060(6) 0.075(5) 0.009(4) 0.019(4) 0.001(4)
C117 0.134(11) 0.098(9) 0.108(9) 0.041(7) 0.039(8) 0.065(9)
C118 0.074(7) 0.172(15) 0.116(9) -0.055(10) 0.026(7) -0.004(8)
C119 0.087(10) 0.47(4) 0.085(10) 0.003(16) 0.012(8) -0.045(17)
C120 0.046(4) 0.041(4) 0.037(3) -0.002(3) 0.004(3) 0.005(3)
C121 0.181(13) 0.053(6) 0.094(7) -0.003(5) 0.099(9) -0.003(7)
C122 0.062(6) 0.195(15) 0.086(7) 0.057(9) 0.026(5) 0.002(8)
C123 0.219(19) 0.29(3) 0.061(7) 0.026(11) 0.004(9) -0.176(19)
C124 0.054(4) 0.053(5) 0.046(4) 0.010(3) 0.009(3) 0.010(4)
C125 0.058(5) 0.059(5) 0.070(5) -0.006(4) 0.009(4) 0.002(4)
C126 0.058(5) 0.050(5) 0.057(4) -0.012(4) -0.006(4) 0.010(4)
C210 0.054(5) 0.077(6) 0.072(5) 0.008(5) 0.007(4) 0.013(4)
C211 0.049(4) 0.047(4) 0.039(3) 0.003(3) 0.009(3) -0.010(3)
C212 0.067(5) 0.061(5) 0.041(4) 0.002(3) 0.001(4) -0.001(4)
C213 0.067(5) 0.052(5) 0.045(4) -0.004(3) 0.020(4) -0.004(4)

loop_
_atom_type_symbol
_atom_type_description
_atom_type_scat_dispersion_real
_atom_type_scat_dispersion_imag
_atom_type_scat_source
C C 0.0033 0.0016 'International Tables Vol C Tables 4.2.6.8 and 6.1.1.4'
H H 0.0000 0.0000 'International Tables Vol C Tables 4.2.6.8 and 6.1.1.4'
N N 0.0061 0.0033 'International Tables Vol C Tables 4.2.6.8 and 6.1.1.4'
O O 0.0106 0.0060 'International Tables Vol C Tables 4.2.6.8 and 6.1.1.4'
P P 0.1023 0.0942 'International Tables Vol C Tables 4.2.6.8 and 6.1.1.4'
Tb Tb -0.1723 4.1537 'International Tables Vol C Tables 4.2.6.8 and 6.1.1.4'

loop_
_geom_angle_atom_site_label_1
_geom_angle_atom_site_label_2
_geom_angle_atom_site_label_3
_geom_angle
_geom_angle_site_symmetry_1
_geom_angle_site_symmetry_3
O21 Tb1 O11 90.12(17) . .
O21 Tb1 O14 151.43(19) . 4_575
O11 Tb1 O14 82.28(16) . 4_575
O21 Tb1 O111 126.60(17) . .
O11 Tb1 O111 80.0(2) . .
O14 Tb1 O111 79.27(18) 4_575 .
O21 Tb1 O114 75.02(17) . .
O11 Tb1 O114 146.33(18) . .
O14 Tb1 O114 124.26(17) 4_575 .
O111 Tb1 O114 84.97(19) . .
O21 Tb1 O117 79.96(17) . .
O11 Tb1 O117 126.82(19) . .
O14 Tb1 O117 82.72(17) 4_575 .
O111 Tb1 O117 145.09(17) . .
O114 Tb1 O117 80.84(17) . .
O21 Tb1 O113 74.61(17) . .
O11 Tb1 O113 73.49(19) . .
O14 Tb1 O113 128.22(17) 4_575 .
O111 Tb1 O113 52.19(17) . .
O114 Tb1 O113 73.48(17) . .
O117 Tb1 O113 147.58(16) . .
O21 Tb1 O116 121.11(16) . .
O11 Tb1 O116 148.08(19) . .
O14 Tb1 O116 72.94(16) 4_575 .
O111 Tb1 O116 75.93(18) . .
O114 Tb1 O116 51.36(16) . .
O117 Tb1 O116 70.27(17) . .
O113 Tb1 O116 106.46(18) . .
O21 Tb1 O119 74.17(18) . .
O11 Tb1 O119 75.38(19) . .
O14 Tb1 O119 77.26(18) 4_575 .
O111 Tb1 O119 147.88(19) . .
O114 Tb1 O119 126.57(17) . .
O117 Tb1 O119 51.57(17) . .
O113 Tb1 O119 135.28(18) . .
O116 Tb1 O119 116.90(17) . .
O21 Tb1 N113 74.23(19) . .
O11 Tb1 N113 101.3(2) . .
O14 Tb1 N113 80.30(19) 4_575 .
O111 Tb1 N113 159.16(18) . .
O114 Tb1 N113 103.30(18) . .
O117 Tb1 N113 25.71(17) . .
O113 Tb1 N113 148.38(18) . .
O116 Tb1 N113 94.14(18) . .
O119 Tb1 N113 25.93(17) . .
O21 Tb1 N111 100.82(18) . .
O11 Tb1 N111 73.3(2) . .
O14 Tb1 N111 103.24(18) 4_575 .
O111 Tb1 N111 26.10(18) . .
O114 Tb1 N111 79.91(19) . .
O117 Tb1 N111 159.8(2) . .
O113 Tb1 N111 26.22(17) . .
O116 Tb1 N111 92.78(19) . .
O119 Tb1 N111 148.32(19) . .
N113 Tb1 N111 172.9(2) . .
O21 Tb1 N112 97.68(18) . .
O11 Tb1 N112 160.65(19) . .
O14 Tb1 N112 98.43(17) 4_575 .
O111 Tb1 N112 81.14(18) . .
O114 Tb1 N112 25.98(17) . .
O117 Tb1 N112 72.20(16) . .
O113 Tb1 N112 91.48(17) . .
O116 Tb1 N112 25.50(17) . .
O119 Tb1 N112 123.76(16) . .
N113 Tb1 N112 97.85(17) . .
N111 Tb1 N112 87.76(19) . .
O112 N111 O113 122.6(7) . .
O112 N111 O111 121.5(7) . .
O113 N111 O111 115.7(6) . .
O112 N111 Tb1 169.8(7) . .
O113 N111 Tb1 59.3(3) . .
O111 N111 Tb1 56.9(4) . .
O115 N112 O116 122.7(6) . .
O115 N112 O114 121.9(6) . .
O116 N112 O114 115.4(5) . .
O115 N112 Tb1 174.3(5) . .
O116 N112 Tb1 58.8(3) . .
O114 N112 Tb1 56.9(3) . .
O118 N113 O117 121.0(7) . .
O118 N113 O119 121.4(7) . .
O117 N113 O119 117.6(6) . .
O118 N113 Tb1 174.0(6) . .
O117 N113 Tb1 57.7(3) . .
O119 N113 Tb1 60.2(4) . .
P11 O11 Tb1 148.8(3) . .
C114 O12 P11 121.0(5) . .
C117 O13 P11 123.6(6) . .
P12 O14 Tb1 144.0(3) . 4_676
C121 O15 P12 126.4(5) . .
C124 O16 P12 124.6(4) . .
P21 O21 Tb1 162.6(3) . .
C28 O22 P21 123.9(6) . .
C211 O23 P21 121.9(4) . .
N111 O111 Tb1 97.0(4) . .
N111 O113 Tb1 94.5(4) . .
N112 O114 Tb1 97.1(4) . .
N112 O116 Tb1 95.7(4) . .
N113 O117 Tb1 96.6(4) . .
N113 O119 Tb1 93.9(4) . .
O11 P11 O13 114.9(3) . .
O11 P11 O12 112.6(3) . .
O13 P11 O12 103.1(3) . .
O11 P11 C113 111.2(3) . .
O13 P11 C113 103.9(4) . .
O12 P11 C113 110.7(3) . .
O14 P12 O16 115.8(3) . .
O14 P12 O15 112.0(3) . .
O16 P12 O15 103.4(3) . .
O14 P12 C120 112.4(3) . .
O16 P12 C120 103.5(3) . .
O15 P12 C120 109.0(3) . .
O21 P21 O22 112.5(3) . .
O21 P21 O23 115.6(3) . .
O22 P21 O23 106.5(3) . .
O21 P21 C27 112.6(3) . .
O22 P21 C27 107.7(4) . .
O23 P21 C27 101.0(3) . .
C12 C11 C16 117.3(7) . .
C12 C11 C113 120.2(8) . .
C16 C11 C113 122.4(7) . .
C11 C12 C13 121.5(9) . .
C11 C12 H12 119.3 . .
C13 C12 H12 119.3 . .
C14 C13 C12 122.5(8) . .
C14 C13 H13 118.8 . .
C12 C13 H13 118.8 . .
C13 C14 C15 115.6(7) . .
C13 C14 C17 122.1(7) . .
C15 C14 C17 122.3(7) . .
C16 C15 C14 121.8(9) . .
C16 C15 H15 119.1 . .
C14 C15 H15 119.1 . .
C11 C16 C15 121.1(8) . .
C11 C16 H16 119.5 . .
C15 C16 H16 119.5 . .
C18 C17 C112 116.8(7) . .
C18 C17 C14 121.5(7) . .
C112 C17 C14 121.8(7) . .
C19 C18 C17 121.4(7) . .
C19 C18 H18 119.3 . .
C17 C18 H18 119.3 . .
C18 C19 C110 121.8(7) . .
C18 C19 H19 119.1 . .
C110 C19 H19 119.1 . .
C111 C110 C19 117.0(6) . .
C111 C110 C120 120.7(7) . .
C19 C110 C120 122.3(6) . .
C112 C111 C110 121.2(7) . .
C112 C111 H111 119.4 . .
C110 C111 H111 119.4 . .
C111 C112 C17 121.8(7) . .
C111 C112 H112 119.1 . .
C17 C112 H112 119.1 . .
C26 C21 C22 118.3(6) . .
C26 C21 C27 121.1(7) . .
C22 C21 C27 120.6(7) . .
C21 C22 C23 120.5(8) . .
C21 C22 H22 119.7 . .
C23 C22 H22 119.7 . .
C24 C23 C22 121.9(8) . .
C24 C23 H23 119.1 . .
C22 C23 H23 119.1 . .
C23 C24 C25 117.0(6) . .
C23 C24 C24 122.3(9) . 3_656
C25 C24 C24 120.6(9) . 3_656
C24 C25 C26 121.3(7) . .
C24 C25 H25 119.3 . .
C26 C25 H25 119.3 . .
C21 C26 C25 120.9(7) . .
C21 C26 H26 119.5 . .
C25 C26 H26 119.5 . .
C21 C27 P21 113.3(5) . .
C21 C27 H27A 108.9 . .
P21 C27 H27A 108.9 . .
C21 C27 H27B 108.9 . .
P21 C27 H27B 108.9 . .
H27A C27 H27B 107.7 . .
C29 C28 C210 117.3(9) . .
C29 C28 O22 108.4(8) . .
C210 C28 O22 108.9(6) . .
C29 C28 H28 107.3 . .
C210 C28 H28 107.3 . .
O22 C28 H28 107.3 . .
C28 C29 H29A 109.5 . .
C28 C29 H29B 109.5 . .
H29A C29 H29B 109.5 . .
C28 C29 H29C 109.5 . .
H29A C29 H29C 109.5 . .
H29B C29 H29C 109.5 . .
C11 C113 P11 119.5(6) . .
C11 C113 H11A 107.5 . .
P11 C113 H11A 107.5 . .
C11 C113 H11B 107.5 . .
P11 C113 H11B 107.5 . .
H11A C113 H11B 107.0 . .
O12 C114 C116 110.8(7) . .
O12 C114 C115 105.2(7) . .
C116 C114 C115 113.7(8) . .
O12 C114 H114 109.0 . .
C116 C114 H114 109.0 . .
C115 C114 H114 109.0 . .
C114 C115 H11C 109.5 . .
C114 C115 H11D 109.5 . .
H11C C115 H11D 109.5 . .
C114 C115 H11E 109.5 . .
H11C C115 H11E 109.5 . .
H11D C115 H11E 109.5 . .
C114 C116 H11F 109.5 . .
C114 C116 H11G 109.5 . .
H11F C116 H11G 109.5 . .
C114 C116 H11H 109.5 . .
H11F C116 H11H 109.5 . .
H11G C116 H11H 109.5 . .
C119 C117 C118 113.0(13) . .
C119 C117 O13 104.8(14) . .
C118 C117 O13 108.3(10) . .
C119 C117 H117 110.2 . .
C118 C117 H117 110.2 . .
O13 C117 H117 110.2 . .
C117 C118 H11I 109.5 . .
C117 C118 H11J 109.5 . .
H11I C118 H11J 109.5 . .
C117 C118 H11K 109.5 . .
H11I C118 H11K 109.5 . .
H11J C118 H11K 109.5 . .
C117 C119 H11L 109.5 . .
C117 C119 H11M 109.5 . .
H11L C119 H11M 109.5 . .
C117 C119 H11N 109.5 . .
H11L C119 H11N 109.5 . .
H11M C119 H11N 109.5 . .
C110 C120 P12 113.1(5) . .
C110 C120 H12A 109.0 . .
P12 C120 H12A 109.0 . .
C110 C120 H12B 109.0 . .
P12 C120 H12B 109.0 . .
H12A C120 H12B 107.8 . .
O15 C121 C122 110.6(9) . .
O15 C121 C123 106.0(12) . .
C122 C121 C123 106.9(10) . .
O15 C121 H121 111.1 . .
C122 C121 H121 111.1 . .
C123 C121 H121 111.1 . .
C121 C122 H12C 109.5 . .
C121 C122 H12D 109.5 . .
H12C C122 H12D 109.5 . .
C121 C122 H12E 109.5 . .
H12C C122 H12E 109.5 . .
H12D C122 H12E 109.5 . .
C121 C123 H12F 109.5 . .
C121 C123 H12G 109.5 . .
H12F C123 H12G 109.5 . .
C121 C123 H12H 109.5 . .
H12F C123 H12H 109.5 . .
H12G C123 H12H 109.5 . .
O16 C124 C126 109.1(6) . .
O16 C124 C125 106.5(6) . .
C126 C124 C125 113.2(7) . .
O16 C124 H124 109.3 . .
C126 C124 H124 109.3 . .
C125 C124 H124 109.3 . .
C124 C125 H12I 109.5 . .
C124 C125 H12J 109.5 . .
H12I C125 H12J 109.5 . .
C124 C125 H12K 109.5 . .
H12I C125 H12K 109.5 . .
H12J C125 H12K 109.5 . .
C124 C126 H12L 109.5 . .
C124 C126 H12M 109.5 . .
H12L C126 H12M 109.5 . .
C124 C126 H12N 109.5 . .
H12L C126 H12N 109.5 . .
H12M C126 H12N 109.5 . .
C28 C210 H21A 109.5 . .
C28 C210 H21B 109.5 . .
H21A C210 H21B 109.5 . .
C28 C210 H21C 109.5 . .
H21A C210 H21C 109.5 . .
H21B C210 H21C 109.5 . .
O23 C211 C212 107.8(6) . .
O23 C211 C213 107.4(6) . .
C212 C211 C213 113.6(6) . .
O23 C211 H211 109.3 . .
C212 C211 H211 109.3 . .
C213 C211 H211 109.3 . .
C211 C212 H21D 109.5 . .
C211 C212 H21E 109.5 . .
H21D C212 H21E 109.5 . .
C211 C212 H21F 109.5 . .
H21D C212 H21F 109.5 . .
H21E C212 H21F 109.5 . .
C211 C213 H21G 109.5 . .
C211 C213 H21H 109.5 . .
H21G C213 H21H 109.5 . .
C211 C213 H21I 109.5 . .
H21G C213 H21I 109.5 . .
H21H C213 H21I 109.5 . .

loop_
_geom_bond_atom_site_label_1
_geom_bond_atom_site_label_2
_geom_bond_distance
_geom_bond_site_symmetry_2
Tb1 O21 2.318(5) .
Tb1 O11 2.327(4) .
Tb1 O14 2.355(5) 4_575
Tb1 O111 2.429(5) .
Tb1 O114 2.443(5) .
Tb1 O117 2.447(5) .
Tb1 O113 2.483(5) .
Tb1 O116 2.488(5) .
Tb1 O119 2.501(6) .
Tb1 N113 2.876(7) .
Tb1 N111 2.879(7) .
Tb1 N112 2.893(6) .
N111 O112 1.205(8) .
N111 O113 1.276(8) .
N111 O111 1.277(8) .
N112 O115 1.218(7) .
N112 O116 1.252(8) .
N112 O114 1.277(8) .
N113 O118 1.232(9) .
N113 O117 1.256(8) .
N113 O119 1.260(8) .
O11 P11 1.488(5) .
O12 C114 1.469(9) .
O12 P11 1.556(5) .
O13 C117 1.500(16) .
O13 P11 1.545(6) .
O14 P12 1.483(5) .
O14 Tb1 2.355(5) 4_676
O15 C121 1.441(11) .
O15 P12 1.561(5) .
O16 C124 1.482(8) .
O16 P12 1.552(5) .
O21 P21 1.478(5) .
O22 C28 1.489(10) .
O22 P21 1.545(5) .
O23 C211 1.486(8) .
O23 P21 1.556(4) .
P11 C113 1.782(8) .
P12 C120 1.795(6) .
P21 C27 1.772(8) .
C11 C12 1.346(12) .
C11 C16 1.376(12) .
C11 C113 1.511(10) .
C12 C13 1.390(12) .
C12 H12 0.9500 .
C13 C14 1.361(12) .
C13 H13 0.9500 .
C14 C15 1.385(12) .
C14 C17 1.479(10) .
C15 C16 1.384(12) .
C15 H15 0.9500 .
C16 H16 0.9500 .
C17 C18 1.387(10) .
C17 C112 1.396(10) .
C18 C19 1.377(10) .
C18 H18 0.9500 .
C19 C110 1.391(10) .
C19 H19 0.9500 .
C110 C111 1.386(10) .
C110 C120 1.509(9) .
C111 C112 1.380(10) .
C111 H111 0.9500 .
C112 H112 0.9500 .
C21 C26 1.378(11) .
C21 C22 1.381(11) .
C21 C27 1.525(9) .
C22 C23 1.385(10) .
C22 H22 0.9500 .
C23 C24 1.383(11) .
C23 H23 0.9500 .
C24 C25 1.386(11) .
C24 C24 1.500(13) 3_656
C25 C26 1.389(9) .
C25 H25 0.9500 .
C26 H26 0.9500 .
C27 H27A 0.9900 .
C27 H27B 0.9900 .
C28 C29 1.428(13) .
C28 C210 1.480(13) .
C28 H28 1.0000 .
C29 H29A 0.9800 .
C29 H29B 0.9800 .
C29 H29C 0.9800 .
C113 H11A 0.9900 .
C113 H11B 0.9900 .
C114 C116 1.493(12) .
C114 C115 1.527(11) .
C114 H114 1.0000 .
C115 H11C 0.9800 .
C115 H11D 0.9800 .
C115 H11E 0.9800 .
C116 H11F 0.9800 .
C116 H11G 0.9800 .
C116 H11H 0.9800 .
C117 C119 1.392(19) .
C117 C118 1.453(16) .
C117 H117 1.0000 .
C118 H11I 0.9800 .
C118 H11J 0.9800 .
C118 H11K 0.9800 .
C119 H11L 0.9800 .
C119 H11M 0.9800 .
C119 H11N 0.9800 .
C120 H12A 0.9900 .
C120 H12B 0.9900 .
C121 C122 1.460(17) .
C121 C123 1.52(2) .
C121 H121 1.0000 .
C122 H12C 0.9800 .
C122 H12D 0.9800 .
C122 H12E 0.9800 .
C123 H12F 0.9800 .
C123 H12G 0.9800 .
C123 H12H 0.9800 .
C124 C126 1.497(11) .
C124 C125 1.517(11) .
C124 H124 1.0000 .
C125 H12I 0.9800 .
C125 H12J 0.9800 .
C125 H12K 0.9800 .
C126 H12L 0.9800 .
C126 H12M 0.9800 .
C126 H12N 0.9800 .
C210 H21A 0.9800 .
C210 H21B 0.9800 .
C210 H21C 0.9800 .
C211 C212 1.496(10) .
C211 C213 1.496(11) .
C211 H211 1.0000 .
C212 H21D 0.9800 .
C212 H21E 0.9800 .
C212 H21F 0.9800 .
C213 H21G 0.9800 .
C213 H21H 0.9800 .
C213 H21I 0.9800 .
